data_4307688
loop_
_publ_author_name
'Luciano Cuesta'
'Miguel A. Huertos'
'Dolores Morales'
'Julio P\'erez'
'Luc\'ia Riera'
'V\'ictor Riera'
'Daniel Miguel'
'Amador Men\'endez-Vel\'azquez'
'Santiago Garc\'ia-Granda'

_publ_contact_author
;    JULIO PEREZ
     Departamento de Quimica Organica e Inorganica 
     IUQOEM - Facultad de Quimica
     Universidad de Oviedo-CSIC
     C/ Julian Claveria s/n
     33006 Oviedo  (ASTURIAS)
     SPAIN
;
_publ_contact_author_email japm@sauron.quimica.uniovi.es
_publ_contact_author_fax +34-85-103446
_publ_contact_author_phone +34-85-102985
_publ_section_title
;
Synthesis, Structure, and Reactivity of Mononuclear Re(I) Oximato Complexes
;
_journal_name_full 'Inorganic Chemistry'
_journal_page_first 2836
_journal_page_last 2845
_journal_paper_doi 10.1021/ic062168c
_journal_volume 46
_journal_year 2007
_chemical_formula_sum 'C26.25 H21.5 Cl0.5 N4 O5 Re'
_chemical_formula_weight 676.90
_chemical_name_systematic
; 
 ? 
;
_space_group_IT_number 2
_symmetry_cell_setting triclinic
_symmetry_space_group_name_Hall '-P 1'
_symmetry_space_group_name_H-M 'P -1'
_atom_sites_solution_hydrogens geom
_atom_sites_solution_primary direct
_atom_sites_solution_secondary difmap
_audit_creation_method SHELXL-97
_cell_angle_alpha 103.207(6)
_cell_angle_beta 111.490(5)
_cell_angle_gamma 95.130(6)
_cell_formula_units_Z 2
_cell_length_a 9.984(3)
_cell_length_b 11.569(4)
_cell_length_c 13.526(5)
_cell_measurement_temperature 293(2)
_cell_volume 1389.2(8)
_computing_cell_refinement 'Bruker SMART'
_computing_data_collection 'Bruker SMART'
_computing_data_reduction 'Bruker SHELXTL'
_computing_molecular_graphics 'Bruker SHELXTL'
_computing_publication_material 'Bruker SHELXTL'
_computing_structure_refinement 'SHELXL-97 (Sheldrick, 1997)'
_computing_structure_solution 'SHELXS-97 (Sheldrick, 1990)'
_diffrn_ambient_temperature 293(2)
_diffrn_measured_fraction_theta_full 0.975
_diffrn_measured_fraction_theta_max 0.975
_diffrn_measurement_device_type 'CCD area detector'
_diffrn_measurement_method 'phi and omega scans'
_diffrn_radiation_monochromator graphite
_diffrn_radiation_source 'fine-focus sealed tube'
_diffrn_radiation_type MoK\a
_diffrn_radiation_wavelength 0.71073
_diffrn_reflns_av_R_equivalents 0.0183
_diffrn_reflns_av_sigmaI/netI 0.0172
_diffrn_reflns_limit_h_max 11
_diffrn_reflns_limit_h_min -11
_diffrn_reflns_limit_k_max 12
_diffrn_reflns_limit_k_min -12
_diffrn_reflns_limit_l_max 14
_diffrn_reflns_limit_l_min -11
_diffrn_reflns_number 6026
_diffrn_reflns_theta_full 23.26
_diffrn_reflns_theta_max 23.26
_diffrn_reflns_theta_min 1.84
_exptl_absorpt_coefficient_mu 4.462
_exptl_absorpt_correction_T_max 1.000000
_exptl_absorpt_correction_T_min 0.594345
_exptl_absorpt_correction_type multi-scan
_exptl_absorpt_process_details SADABS
_exptl_crystal_colour YELLOW
_exptl_crystal_density_diffrn 1.618
_exptl_crystal_density_method 'not measured'
_exptl_crystal_description BLOCK
_exptl_crystal_F_000 661
_exptl_crystal_size_max 0.44
_exptl_crystal_size_mid 0.35
_exptl_crystal_size_min 0.32
_refine_diff_density_max 1.863
_refine_diff_density_min -1.863
_refine_diff_density_rms 0.123
_refine_ls_extinction_coef 0.0115(7)
_refine_ls_extinction_expression Fc^*^=kFc[1+0.001xFc^2^\l^3^/sin(2\q)]^-1/4^
_refine_ls_extinction_method SHELXL
_refine_ls_goodness_of_fit_ref 1.023
_refine_ls_hydrogen_treatment mixed
_refine_ls_matrix_type full
_refine_ls_number_parameters 335
_refine_ls_number_reflns 3877
_refine_ls_number_restraints 0
_refine_ls_restrained_S_all 1.023
_refine_ls_R_factor_all 0.0300
_refine_ls_R_factor_gt 0.0288
_refine_ls_shift/su_max 0.001
_refine_ls_shift/su_mean 0.000
_refine_ls_structure_factor_coef Fsqd
_refine_ls_weighting_details 'calc w=1/[\s^2^(Fo^2^)+(0.0641P)^2^+3.3236P] where P=(Fo^2^+2Fc^2^)/3'
_refine_ls_weighting_scheme calc
_refine_ls_wR_factor_gt 0.0847
_refine_ls_wR_factor_ref 0.0861
_reflns_number_gt 3703
_reflns_number_total 3877
_reflns_threshold_expression >2sigma(I)
_cod_data_source_file ic062168csi20070112_023228_4.cif
_cod_data_source_block Compound_5_(lc34am)
_cod_depositor_comments
;
The following automatic conversions were performed:
'_symmetry_cell_setting' value 'Triclinic' changed to 'triclinic'
according to '/home/saulius/struct/CIF-dictionaries/cif_core.dic'
dictionary named 'cif_core.dic' version 2.4.1 from
2010-06-29.

'_exptl_absorpt_correction_type' value 'MULTI-SCAN' changed
to 'multi-scan' according to
'/home/saulius/struct/CIF-dictionaries/cif_core.dic' dictionary named
'cif_core.dic' version 2.4.1 from 2010-06-29.

Automatic conversion script
Id: cif_fix_enum 1527 2010-12-29 10:47:43Z saulius 
;
_cod_original_cell_volume 1389.3(8)
_cod_original_formula_sum 'C26.25 H21.50 Cl0.50 N4 O5 Re'
_cod_database_code 4307688

loop_
_symmetry_equiv_pos_as_xyz
'x, y, z'
'-x, -y, -z'

loop_
_atom_site_label
_atom_site_type_symbol
_atom_site_fract_x
_atom_site_fract_y
_atom_site_fract_z
_atom_site_U_iso_or_equiv
_atom_site_adp_type
_atom_site_occupancy
_atom_site_symmetry_multiplicity
_atom_site_calc_flag
_atom_site_refinement_flags
_atom_site_disorder_assembly
_atom_site_disorder_group
Re1 Re 0.69624(2) 0.926318(16) 0.747230(16) 0.03000(14) Uani 1 1 d . . .
N1 N 0.5786(5) 0.7803(4) 0.5937(4) 0.0320(10) Uani 1 1 d . . .
N2 N 0.4855(5) 0.8703(4) 0.7528(4) 0.0317(10) Uani 1 1 d . . .
N3 N 0.7531(5) 0.7753(4) 0.8171(4) 0.0290(10) Uani 1 1 d . . .
N4 N 0.9650(7) 0.5474(6) 0.8086(5) 0.0590(16) Uani 1 1 d . . .
C1 C 0.6359(8) 1.0476(6) 0.6735(6) 0.0473(16) Uani 1 1 d . . .
O1 O 0.6019(8) 1.1214(5) 0.6302(6) 0.0884(19) Uani 1 1 d . . .
C2 C 0.8830(7) 0.9574(6) 0.7372(5) 0.0396(14) Uani 1 1 d . . .
O2 O 0.9966(5) 0.9789(5) 0.7354(5) 0.0666(14) Uani 1 1 d . . .
C3 C 0.7819(7) 1.0495(6) 0.8857(6) 0.0436(15) Uani 1 1 d . . .
O3 O 0.8317(7) 1.1263(5) 0.9674(4) 0.0670(15) Uani 1 1 d . . .
C4 C 0.8338(6) 0.7037(5) 0.7824(5) 0.0316(12) Uani 1 1 d . . .
O4 O 0.8784(4) 0.7088(4) 0.7097(4) 0.0409(9) Uani 1 1 d . . .
O5 O 0.8613(4) 0.6130(4) 0.8355(4) 0.0420(10) Uani 1 1 d . . .
C5 C 0.9566(10) 0.4470(7) 0.8301(7) 0.068(2) Uani 1 1 d . . .
C6 C 0.8532(12) 0.3965(8) 0.8710(9) 0.090(3) Uani 1 1 d . . .
H6A H 0.8392 0.4600 0.9238 0.135 Uiso 1 1 calc R . .
H6B H 0.8921 0.3362 0.9057 0.135 Uiso 1 1 calc R . .
H6C H 0.7608 0.3602 0.8100 0.135 Uiso 1 1 calc R . .
C7 C 1.0659(18) 0.3735(14) 0.8129(14) 0.155(6) Uani 1 1 d . . .
H7A H 1.1335 0.4195 0.7944 0.233 Uiso 1 1 calc R . .
H7B H 1.0160 0.3009 0.7536 0.233 Uiso 1 1 calc R . .
H7C H 1.1186 0.3528 0.8796 0.233 Uiso 1 1 calc R . .
C11 C 0.6249(7) 0.7371(6) 0.5146(5) 0.0413(14) Uani 1 1 d . . .
H11 H 0.7161 0.7733 0.5215 0.050 Uiso 1 1 calc R . .
C12 C 0.5431(8) 0.6402(6) 0.4220(5) 0.0483(16) Uani 1 1 d . . .
H12 H 0.5784 0.6144 0.3676 0.058 Uiso 1 1 calc R . .
C13 C 0.4115(8) 0.5834(6) 0.4117(5) 0.0517(17) Uani 1 1 d . . .
H13 H 0.3573 0.5174 0.3509 0.062 Uiso 1 1 calc R . .
C14 C 0.3577(7) 0.6252(6) 0.4936(5) 0.0446(15) Uani 1 1 d . . .
C15 C 0.2220(8) 0.5700(7) 0.4914(7) 0.067(2) Uani 1 1 d . . .
H15 H 0.1639 0.5030 0.4330 0.080 Uiso 1 1 calc R . .
C16 C 0.1777(8) 0.6138(7) 0.5728(7) 0.068(2) Uani 1 1 d . . .
H16 H 0.0893 0.5760 0.5695 0.081 Uiso 1 1 calc R . .
C17 C 0.2627(7) 0.7171(6) 0.6648(6) 0.0497(16) Uani 1 1 d . . .
C18 C 0.2194(7) 0.7660(7) 0.7503(7) 0.0583(19) Uani 1 1 d . . .
H18 H 0.1318 0.7318 0.7507 0.070 Uiso 1 1 calc R . .
C19 C 0.3087(7) 0.8649(7) 0.8329(6) 0.0542(17) Uani 1 1 d . . .
H19 H 0.2816 0.8993 0.8902 0.065 Uiso 1 1 calc R . .
C20 C 0.4399(7) 0.9146(6) 0.8320(5) 0.0419(14) Uani 1 1 d . . .
H20 H 0.4987 0.9820 0.8895 0.050 Uiso 1 1 calc R . .
C21 C 0.3963(6) 0.7718(5) 0.6682(5) 0.0364(13) Uani 1 1 d . . .
C22 C 0.4454(6) 0.7243(5) 0.5823(5) 0.0362(13) Uani 1 1 d . . .
C31 C 0.7041(6) 0.7532(5) 0.8993(5) 0.0310(12) Uani 1 1 d . . .
C32 C 0.5880(7) 0.6614(5) 0.8734(6) 0.0430(14) Uani 1 1 d . . .
H32 H 0.5469 0.6067 0.8031 0.052 Uiso 1 1 calc R . .
C33 C 0.5319(8) 0.6502(6) 0.9519(6) 0.0508(16) Uani 1 1 d . . .
H33 H 0.4536 0.5878 0.9327 0.061 Uiso 1 1 calc R . .
C34 C 0.5886(8) 0.7284(6) 1.0565(6) 0.0518(17) Uani 1 1 d . . .
C35 C 0.7066(8) 0.8196(6) 1.0840(5) 0.0460(15) Uani 1 1 d . . .
H35 H 0.7483 0.8730 1.1549 0.055 Uiso 1 1 calc R . .
C36 C 0.7638(6) 0.8321(5) 1.0053(5) 0.0369(13) Uani 1 1 d . . .
H36 H 0.8427 0.8941 1.0246 0.044 Uiso 1 1 calc R . .
C37 C 0.5277(13) 0.7176(9) 1.1421(8) 0.091(3) Uani 1 1 d . . .
H37A H 0.4265 0.6781 1.1054 0.137 Uiso 1 1 calc R . .
H37B H 0.5354 0.7969 1.1878 0.137 Uiso 1 1 calc R . .
H37C H 0.5824 0.6711 1.1874 0.137 Uiso 1 1 calc R . .
Cl91 Cl 0.7974(10) 0.9785(13) 0.4269(11) 0.120 Uiso 0.25 1 d PG . .
C90 C 0.9326(13) 0.8882(10) 0.454(4) 0.120 Uiso 0.25 1 d PG . .
H90A H 0.9047 0.8400 0.4954 0.120 Uiso 0.25 1 d PG . .
H90B H 0.9130 0.8463 0.3792 0.120 Uiso 0.25 1 d PG . .
Cl92 Cl 1.1035(10) 0.9882(13) 0.5277(11) 0.120 Uiso 0.25 1 d PG . .

loop_
_atom_site_aniso_label
_atom_site_aniso_U_11
_atom_site_aniso_U_22
_atom_site_aniso_U_33
_atom_site_aniso_U_23
_atom_site_aniso_U_13
_atom_site_aniso_U_12
Re1 0.02855(18) 0.02477(18) 0.03675(19) 0.00841(11) 0.01368(12) 0.00325(10)
N1 0.027(2) 0.032(3) 0.036(3) 0.012(2) 0.011(2) 0.0051(19)
N2 0.025(2) 0.029(2) 0.041(3) 0.011(2) 0.012(2) 0.0097(19)
N3 0.027(2) 0.029(2) 0.033(2) 0.0073(19) 0.014(2) 0.0071(19)
N4 0.054(4) 0.063(4) 0.076(4) 0.026(3) 0.034(3) 0.038(3)
C1 0.049(4) 0.041(4) 0.050(4) 0.013(3) 0.018(3) 0.010(3)
O1 0.123(5) 0.060(4) 0.093(4) 0.048(3) 0.035(4) 0.037(4)
C2 0.039(4) 0.040(3) 0.040(3) 0.015(3) 0.016(3) -0.001(3)
O2 0.043(3) 0.081(4) 0.078(4) 0.019(3) 0.032(3) -0.007(3)
C3 0.044(4) 0.032(3) 0.057(4) 0.013(3) 0.024(3) 0.003(3)
O3 0.088(4) 0.046(3) 0.051(3) -0.010(2) 0.029(3) -0.012(3)
C4 0.024(3) 0.031(3) 0.037(3) 0.008(2) 0.011(2) 0.003(2)
O4 0.041(2) 0.043(2) 0.051(2) 0.0158(19) 0.028(2) 0.0150(18)
O5 0.042(2) 0.037(2) 0.059(3) 0.0186(19) 0.027(2) 0.0209(18)
C5 0.085(6) 0.051(5) 0.071(5) 0.025(4) 0.025(4) 0.039(4)
C6 0.110(8) 0.053(5) 0.096(7) 0.036(5) 0.021(6) 0.010(5)
C7 0.192(15) 0.148(12) 0.182(14) 0.077(11) 0.095(12) 0.140(12)
C11 0.047(4) 0.044(3) 0.037(3) 0.012(3) 0.021(3) 0.010(3)
C12 0.063(4) 0.044(4) 0.040(3) 0.009(3) 0.025(3) 0.013(3)
C13 0.049(4) 0.049(4) 0.039(3) -0.004(3) 0.007(3) 0.006(3)
C14 0.035(3) 0.038(3) 0.047(4) 0.004(3) 0.007(3) 0.003(3)
C15 0.041(4) 0.062(5) 0.070(5) -0.008(4) 0.013(4) -0.014(3)
C16 0.032(4) 0.067(5) 0.081(5) -0.005(4) 0.017(4) -0.012(3)
C17 0.027(3) 0.053(4) 0.066(4) 0.013(3) 0.019(3) 0.004(3)
C18 0.033(4) 0.064(5) 0.082(5) 0.014(4) 0.032(4) 0.007(3)
C19 0.044(4) 0.065(5) 0.064(4) 0.011(4) 0.036(3) 0.020(3)
C20 0.038(3) 0.041(3) 0.046(3) 0.006(3) 0.019(3) 0.011(3)
C21 0.026(3) 0.033(3) 0.046(3) 0.008(3) 0.011(3) 0.009(2)
C22 0.031(3) 0.037(3) 0.039(3) 0.012(2) 0.010(2) 0.008(2)
C31 0.029(3) 0.027(3) 0.042(3) 0.010(2) 0.018(2) 0.010(2)
C32 0.048(4) 0.033(3) 0.052(4) 0.013(3) 0.025(3) 0.004(3)
C33 0.049(4) 0.043(4) 0.069(5) 0.018(3) 0.032(3) 0.003(3)
C34 0.060(4) 0.058(4) 0.064(4) 0.030(4) 0.043(4) 0.026(3)
C35 0.060(4) 0.043(4) 0.041(3) 0.013(3) 0.024(3) 0.017(3)
C36 0.037(3) 0.036(3) 0.037(3) 0.011(2) 0.014(3) 0.005(2)
C37 0.133(9) 0.096(7) 0.098(7) 0.043(6) 0.095(7) 0.032(6)

loop_
_atom_type_symbol
_atom_type_description
_atom_type_scat_dispersion_real
_atom_type_scat_dispersion_imag
_atom_type_scat_source
Re Re -1.0185 7.2310 'International Tables Vol C Tables 4.2.6.8 and 6.1.1.4'
N N 0.0061 0.0033 'International Tables Vol C Tables 4.2.6.8 and 6.1.1.4'
O O 0.0106 0.0060 'International Tables Vol C Tables 4.2.6.8 and 6.1.1.4'
C C 0.0033 0.0016 'International Tables Vol C Tables 4.2.6.8 and 6.1.1.4'
H H 0.0000 0.0000 'International Tables Vol C Tables 4.2.6.8 and 6.1.1.4'
Cl Cl 0.1484 0.1585 'International Tables Vol C Tables 4.2.6.8 and 6.1.1.4'

loop_
_geom_angle_atom_site_label_1
_geom_angle_atom_site_label_2
_geom_angle_atom_site_label_3
_geom_angle
_geom_angle_site_symmetry_1
_geom_angle_site_symmetry_3
_geom_angle_publ_flag
C3 Re1 C1 89.4(3) . . ?
C3 Re1 C2 86.2(3) . . ?
C1 Re1 C2 88.8(3) . . ?
C3 Re1 N2 98.2(2) . . ?
C1 Re1 N2 95.6(2) . . ?
C2 Re1 N2 173.7(2) . . ?
C3 Re1 N1 173.8(2) . . ?
C1 Re1 N1 91.9(2) . . ?
C2 Re1 N1 99.8(2) . . ?
N2 Re1 N1 75.72(17) . . ?
C3 Re1 N3 95.7(2) . . ?
C1 Re1 N3 174.8(2) . . ?
C2 Re1 N3 92.3(2) . . ?
N2 Re1 N3 82.84(17) . . ?
N1 Re1 N3 82.83(17) . . ?
C11 N1 C22 117.3(5) . . ?
C11 N1 Re1 127.7(4) . . ?
C22 N1 Re1 115.0(4) . . ?
C20 N2 C21 117.4(5) . . ?
C20 N2 Re1 127.5(4) . . ?
C21 N2 Re1 114.8(4) . . ?
C4 N3 C31 120.0(5) . . ?
C4 N3 Re1 119.5(4) . . ?
C31 N3 Re1 120.5(3) . . ?
C5 N4 O5 110.1(6) . . ?
O1 C1 Re1 178.9(7) . . ?
O2 C2 Re1 177.3(6) . . ?
O3 C3 Re1 177.9(6) . . ?
O4 C4 N3 127.1(5) . . ?
O4 C4 O5 120.5(5) . . ?
N3 C4 O5 112.4(5) . . ?
C4 O5 N4 111.5(4) . . ?
N4 C5 C6 127.3(7) . . ?
N4 C5 C7 115.3(10) . . ?
C6 C5 C7 117.4(9) . . ?
N1 C11 C12 123.0(6) . . ?
C13 C12 C11 119.7(6) . . ?
C12 C13 C14 119.6(6) . . ?
C22 C14 C13 116.9(6) . . ?
C22 C14 C15 119.3(6) . . ?
C13 C14 C15 123.8(6) . . ?
C16 C15 C14 120.8(6) . . ?
C15 C16 C17 122.0(7) . . ?
C18 C17 C21 118.6(6) . . ?
C18 C17 C16 123.6(6) . . ?
C21 C17 C16 117.8(6) . . ?
C19 C18 C17 118.4(6) . . ?
C18 C19 C20 120.4(6) . . ?
N2 C20 C19 123.1(6) . . ?
N2 C21 C17 122.1(5) . . ?
N2 C21 C22 117.4(5) . . ?
C17 C21 C22 120.5(5) . . ?
N1 C22 C14 123.6(5) . . ?
N1 C22 C21 116.8(5) . . ?
C14 C22 C21 119.6(5) . . ?
C32 C31 C36 118.3(5) . . ?
C32 C31 N3 121.5(5) . . ?
C36 C31 N3 119.9(5) . . ?
C31 C32 C33 120.3(6) . . ?
C34 C33 C32 122.0(6) . . ?
C33 C34 C35 118.1(6) . . ?
C33 C34 C37 122.4(8) . . ?
C35 C34 C37 119.5(8) . . ?
C34 C35 C36 120.4(6) . . ?
C31 C36 C35 120.8(6) . . ?
Cl92 Cl91 C90 57.8(15) 2_776 . ?
Cl92 C90 Cl92 74.9(7) 2_776 . ?
Cl92 C90 Cl91 32.2(7) 2_776 . ?
Cl92 C90 Cl91 106.8 . . ?
Cl91 Cl92 C90 90.0(15) 2_776 2_776 ?
Cl91 Cl92 C90 163.3(16) 2_776 . ?
C90 Cl92 C90 105.1(9) 2_776 . ?
Cl91 Cl92 Cl92 148.0(19) 2_776 2_776 ?
C90 Cl92 Cl92 58.8(7) 2_776 2_776 ?
C90 Cl92 Cl92 46.4(7) . 2_776 ?

loop_
_geom_bond_atom_site_label_1
_geom_bond_atom_site_label_2
_geom_bond_distance
_geom_bond_site_symmetry_2
_geom_bond_publ_flag
Re1 C3 1.913(7) . ?
Re1 C1 1.917(7) . ?
Re1 C2 1.926(7) . ?
Re1 N2 2.179(5) . ?
Re1 N1 2.191(5) . ?
Re1 N3 2.192(5) . ?
N1 C11 1.329(8) . ?
N1 C22 1.364(8) . ?
N2 C20 1.329(8) . ?
N2 C21 1.370(8) . ?
N3 C4 1.333(7) . ?
N3 C31 1.432(7) . ?
N4 C5 1.263(10) . ?
N4 O5 1.438(6) . ?
C1 O1 1.150(9) . ?
C2 O2 1.150(8) . ?
C3 O3 1.153(8) . ?
C4 O4 1.228(7) . ?
C4 O5 1.395(7) . ?
C5 C6 1.474(14) . ?
C5 C7 1.494(13) . ?
C11 C12 1.392(9) . ?
C12 C13 1.359(10) . ?
C13 C14 1.410(10) . ?
C14 C22 1.394(9) . ?
C14 C15 1.433(10) . ?
C15 C16 1.345(11) . ?
C16 C17 1.437(10) . ?
C17 C18 1.398(10) . ?
C17 C21 1.404(9) . ?
C18 C19 1.363(10) . ?
C19 C20 1.388(9) . ?
C21 C22 1.437(8) . ?
C31 C32 1.381(8) . ?
C31 C36 1.386(8) . ?
C32 C33 1.394(9) . ?
C33 C34 1.371(10) . ?
C34 C35 1.384(10) . ?
C34 C37 1.515(9) . ?
C35 C36 1.408(9) . ?
Cl91 Cl92 0.940(19) 2_776 ?
Cl91 C90 1.7651 . ?
C90 Cl92 1.49(2) 2_776 ?
C90 Cl92 1.7651 . ?
Cl92 Cl91 0.940(17) 2_776 ?
Cl92 C90 1.49(3) 2_776 ?
Cl92 Cl92 1.993(19) 2_776 ?
